data_7123072
loop_
_publ_author_name
'Zhao, Huaxing'
'Ma, Guobin'
'Xie, Xiaojuan'
'Wang, yong'
'Hao, Jian'
'Wan, Wen'

_publ_section_title
;
 Pd(II)-catalyzed decarboxylative meta-C--H difluoromethylation
;
_journal_name_full 'Chemical Communications'
_journal_paper_doi 10.1039/C9CC00984A
_journal_year 2019
_chemical_formula_moiety 'C14 H17 N O7'
_chemical_formula_sum 'C14 H17 N O7'
_chemical_formula_weight 311.29
_chemical_melting_point 146.0(10)
_chemical_name_systematic
;
?
;
_space_group_IT_number 14
_symmetry_cell_setting monoclinic
_symmetry_space_group_name_Hall '-P 2ybc'
_symmetry_space_group_name_H-M 'P 1 21/c 1'
_atom_sites_solution_hydrogens geom
_atom_sites_solution_primary direct
_atom_sites_solution_secondary difmap
_audit_block_doi 10.5517/ccytrwc
_audit_creation_method SHELXL-97
_audit_update_record
;
2012-06-26 deposited with the CCDC.    2019-03-04 downloaded from the CCDC.
;
_cell_angle_alpha 90.00
_cell_angle_beta 90.975(3)
_cell_angle_gamma 90.00
_cell_formula_units_Z 4
_cell_length_a 11.7106(8)
_cell_length_b 7.763(1)
_cell_length_c 16.584(2)
_cell_measurement_reflns_used 600
_cell_measurement_temperature 293(2)
_cell_measurement_theta_max 26.01
_cell_measurement_theta_min 1.74
_cell_volume 1507.4(3)
_computing_cell_refinement 'Bruker SMART'
_computing_data_collection 'Bruker SMART'
_computing_data_reduction 'Bruker SMART'
_computing_molecular_graphics 'Ortep-3 (LJ. Farrugia, 1997)'
_computing_publication_material 'WinGX v 1.64.05 Publish CIF TABLES program'
_computing_structure_refinement 'SHELXL-97 (Sheldrick, 1997)'
_computing_structure_solution 'SHELXS (Sheldrick, 1997)'
_diffrn_ambient_temperature 293(2)
_diffrn_measured_fraction_theta_full 0.998
_diffrn_measured_fraction_theta_max 0.998
_diffrn_measurement_device_type 'Bruker Smart 6000 CCD'
_diffrn_measurement_method 'Phi and omega scans'
_diffrn_radiation_monochromator graphite
_diffrn_radiation_source 'fine-focus sealed tube'
_diffrn_radiation_type MoK\a
_diffrn_radiation_wavelength 0.71073
_diffrn_reflns_av_R_equivalents 0.0524
_diffrn_reflns_av_sigmaI/netI 0.0489
_diffrn_reflns_limit_h_max 14
_diffrn_reflns_limit_h_min -14
_diffrn_reflns_limit_k_max 9
_diffrn_reflns_limit_k_min -9
_diffrn_reflns_limit_l_max 12
_diffrn_reflns_limit_l_min -20
_diffrn_reflns_number 9602
_diffrn_reflns_theta_full 26.01
_diffrn_reflns_theta_max 26.01
_diffrn_reflns_theta_min 1.74
_diffrn_standards_decay_% <1
_exptl_absorpt_coefficient_mu 0.111
_exptl_absorpt_correction_type none
_exptl_crystal_colour colourless
_exptl_crystal_density_diffrn 1.372
_exptl_crystal_density_method 'not measured'
_exptl_crystal_description prism
_exptl_crystal_F_000 656
_exptl_crystal_size_max 0.49
_exptl_crystal_size_mid 0.42
_exptl_crystal_size_min 0.32
_refine_diff_density_max 0.230
_refine_diff_density_min -0.164
_refine_diff_density_rms 0.045
_refine_ls_extinction_method none
_refine_ls_goodness_of_fit_ref 0.932
_refine_ls_hydrogen_treatment mixed
_refine_ls_matrix_type full
_refine_ls_number_parameters 207
_refine_ls_number_reflns 2961
_refine_ls_number_restraints 0
_refine_ls_restrained_S_all 0.932
_refine_ls_R_factor_all 0.0812
_refine_ls_R_factor_gt 0.0480
_refine_ls_shift/su_max 0.000
_refine_ls_shift/su_mean 0.000
_refine_ls_structure_factor_coef Fsqd
_refine_ls_weighting_details 'calc w=1/[\s^2^(Fo^2^)+(0.0840P)^2^+0.0000P] where P=(Fo^2^+2Fc^2^)/3'
_refine_ls_weighting_scheme calc
_refine_ls_wR_factor_gt 0.1222
_refine_ls_wR_factor_ref 0.1461
_reflns_number_gt 1787
_reflns_number_total 2961
_reflns_threshold_expression >2sigma(I)
_cod_data_source_file c9cc00984a2.cif
_cod_data_source_block 17a
_cod_depositor_comments
;
The following automatic conversions were performed:

'_chemical_melting_point' value '145-147' was changed to '146.0(10)'
- the average value was taken and precision was estimated.

Automatic conversion script
Id: cif_fix_values 4973 2017-02-22 13:04:09Z antanas 
;
_cod_original_cell_volume 1507.3(3)
_cod_original_sg_symbol_H-M P21/c
_cod_database_code 7123072

loop_
_symmetry_equiv_pos_as_xyz
'x, y, z'
'-x, y+1/2, -z+1/2'
'-x, -y, -z'
'x, -y-1/2, z-1/2'

loop_
_atom_site_label
_atom_site_type_symbol
_atom_site_fract_x
_atom_site_fract_y
_atom_site_fract_z
_atom_site_U_iso_or_equiv
_atom_site_adp_type
_atom_site_occupancy
_atom_site_symmetry_multiplicity
_atom_site_calc_flag
_atom_site_refinement_flags
H1A H 0.179(2) 0.112(4) 0.7133(18) 0.064(9) Uiso 1 1 d .
H1B H 0.095(3) 0.083(4) 0.5703(19) 0.084(11) Uiso 1 1 d .
O1 O 0.14710(13) 0.1440(2) 0.58805(9) 0.0465(4) Uani 1 1 d .
O2 O 0.27663(14) 0.0624(2) 0.87415(10) 0.0593(5) Uani 1 1 d .
N1 N 0.22763(19) 0.1122(3) 0.74144(13) 0.0547(6) Uani 1 1 d .
C5 C 0.34632(17) 0.1326(2) 0.62266(13) 0.0380(5) Uani 1 1 d .
O7 O 0.32721(14) -0.22517(19) 0.56275(11) 0.0616(5) Uani 1 1 d .
O6 O 0.19924(15) 0.0304(2) 0.34915(10) 0.0654(5) Uani 1 1 d .
O5 O 0.09527(15) -0.0698(2) 0.44986(10) 0.0667(5) Uani 1 1 d .
C10 C 0.27325(17) 0.0752(3) 0.47896(12) 0.0418(5) Uani 1 1 d .
H10A H 0.2832 0.1964 0.4667 0.050 Uiso 1 1 calc R
H10B H 0.3439 0.0165 0.4665 0.050 Uiso 1 1 calc R
O4 O 0.16378(16) -0.1967(2) 0.63011(11) 0.0691(5) Uani 1 1 d .
C6 C 0.33232(17) 0.1557(3) 0.70606(13) 0.0436(5) Uani 1 1 d .
C12 C 0.17864(18) 0.0037(3) 0.42610(13) 0.0431(5) Uani 1 1 d .
C9 C 0.25030(17) 0.0556(3) 0.56901(13) 0.0376(5) Uani 1 1 d .
O3 O 0.09351(14) 0.0522(3) 0.82799(10) 0.0683(5) Uani 1 1 d .
C11 C 0.23956(19) -0.1367(3) 0.59127(13) 0.0445(5) Uani 1 1 d .
C4 C 0.45120(18) 0.1784(3) 0.59008(15) 0.0466(6) Uani 1 1 d .
H4 H 0.4621 0.1642 0.5351 0.056 Uiso 1 1 calc R
C7 C 0.2071(2) 0.0750(3) 0.81952(14) 0.0494(6) Uani 1 1 d .
C3 C 0.53920(19) 0.2443(3) 0.63719(16) 0.0551(6) Uani 1 1 d .
H3 H 0.6086 0.2724 0.6141 0.066 Uiso 1 1 calc R
C1 C 0.4212(2) 0.2256(3) 0.75283(15) 0.0555(6) Uani 1 1 d .
H1 H 0.4110 0.2436 0.8077 0.067 Uiso 1 1 calc R
C2 C 0.5236(2) 0.2680(3) 0.71863(17) 0.0598(7) Uani 1 1 d .
H2 H 0.5825 0.3129 0.7506 0.072 Uiso 1 1 calc R
C8 C 0.0548(2) 0.0156(4) 0.90847(16) 0.0709(8) Uani 1 1 d .
H8A H -0.0268 0.0027 0.9075 0.106 Uiso 1 1 calc R
H8B H 0.0758 0.1088 0.9438 0.106 Uiso 1 1 calc R
H8C H 0.0895 -0.0891 0.9276 0.106 Uiso 1 1 calc R
C13 C 0.1122(3) -0.0276(4) 0.29103(16) 0.0844(10) Uani 1 1 d .
H13A H 0.1364 -0.0017 0.2374 0.127 Uiso 1 1 calc R
H13B H 0.0415 0.0303 0.3012 0.127 Uiso 1 1 calc R
H13C H 0.1016 -0.1497 0.2964 0.127 Uiso 1 1 calc R
C14 C 0.3323(3) -0.4096(3) 0.5791(2) 0.0870(10) Uani 1 1 d .
H14A H 0.3995 -0.4573 0.5553 0.131 Uiso 1 1 calc R
H14B H 0.2658 -0.4646 0.5564 0.131 Uiso 1 1 calc R
H14C H 0.3350 -0.4284 0.6363 0.131 Uiso 1 1 calc R

loop_
_atom_site_aniso_label
_atom_site_aniso_U_11
_atom_site_aniso_U_22
_atom_site_aniso_U_33
_atom_site_aniso_U_23
_atom_site_aniso_U_13
_atom_site_aniso_U_12
O1 0.0401(9) 0.0544(10) 0.0447(10) -0.0059(8) -0.0025(7) 0.0037(8)
O2 0.0665(11) 0.0668(11) 0.0441(10) -0.0006(8) -0.0083(8) 0.0117(8)
N1 0.0493(13) 0.0793(16) 0.0354(12) -0.0066(10) -0.0017(10) -0.0065(11)
C5 0.0410(12) 0.0315(11) 0.0414(12) 0.0000(9) -0.0033(9) 0.0015(9)
O7 0.0719(12) 0.0391(9) 0.0738(13) 0.0036(8) 0.0026(9) 0.0089(8)
O6 0.0681(11) 0.0931(14) 0.0348(10) -0.0025(9) -0.0020(8) -0.0207(10)
O5 0.0598(11) 0.0938(14) 0.0465(10) -0.0023(9) -0.0009(8) -0.0270(10)
C10 0.0432(12) 0.0436(12) 0.0386(12) 0.0025(10) -0.0010(9) -0.0002(9)
O4 0.0798(13) 0.0600(11) 0.0678(13) 0.0121(9) 0.0132(10) -0.0169(9)
C6 0.0425(12) 0.0438(12) 0.0444(13) -0.0040(10) -0.0034(10) 0.0003(10)
C12 0.0458(13) 0.0468(13) 0.0367(13) -0.0030(10) 0.0003(10) 0.0022(10)
C9 0.0356(11) 0.0393(12) 0.0379(12) -0.0004(9) -0.0012(9) -0.0003(9)
O3 0.0564(11) 0.1107(15) 0.0380(10) 0.0026(9) 0.0045(8) -0.0083(10)
C11 0.0502(13) 0.0461(13) 0.0369(12) 0.0014(10) -0.0052(10) -0.0059(11)
C4 0.0452(13) 0.0450(13) 0.0495(14) -0.0019(11) -0.0006(10) -0.0024(10)
C7 0.0586(15) 0.0501(14) 0.0394(14) -0.0070(11) 0.0014(12) 0.0041(11)
C3 0.0422(13) 0.0531(14) 0.0699(18) -0.0042(13) -0.0012(12) -0.0092(11)
C1 0.0596(15) 0.0592(15) 0.0473(14) -0.0106(12) -0.0089(12) -0.0077(12)
C2 0.0546(15) 0.0560(15) 0.0682(19) -0.0080(13) -0.0163(13) -0.0114(12)
C8 0.0762(19) 0.090(2) 0.0463(16) 0.0062(14) 0.0120(13) -0.0011(15)
C13 0.097(2) 0.118(3) 0.0376(15) -0.0099(16) -0.0128(15) -0.0314(19)
C14 0.123(3) 0.0398(15) 0.097(3) 0.0039(15) -0.016(2) 0.0161(16)

loop_
_atom_type_symbol
_atom_type_description
_atom_type_scat_dispersion_real
_atom_type_scat_dispersion_imag
_atom_type_scat_source
C C 0.0033 0.0016 'International Tables Vol C Tables 4.2.6.8 and 6.1.1.4'
H H 0.0000 0.0000 'International Tables Vol C Tables 4.2.6.8 and 6.1.1.4'
N N 0.0061 0.0033 'International Tables Vol C Tables 4.2.6.8 and 6.1.1.4'
O O 0.0106 0.0060 'International Tables Vol C Tables 4.2.6.8 and 6.1.1.4'

loop_
_citation_id
_citation_doi
_citation_year
1 10.3987/COM-12-12472 2012

loop_
_geom_angle_atom_site_label_1
_geom_angle_atom_site_label_2
_geom_angle_atom_site_label_3
_geom_angle
C7 N1 C6 128.3(2)
C4 C5 C6 117.77(19)
C4 C5 C9 120.86(19)
C6 C5 C9 121.36(18)
C11 O7 C14 118.1(2)
C12 O6 C13 116.89(19)
C12 C10 C9 113.05(17)
C1 C6 C5 119.8(2)
C1 C6 N1 120.5(2)
C5 C6 N1 119.70(19)
O5 C12 O6 123.7(2)
O5 C12 C10 125.2(2)
O6 C12 C10 111.10(18)
O1 C9 C10 109.33(17)
O1 C9 C5 107.28(16)
C10 C9 C5 112.72(16)
O1 C9 C11 109.80(17)
C10 C9 C11 110.26(17)
C5 C9 C11 107.36(16)
C7 O3 C8 116.53(19)
O4 C11 O7 125.0(2)
O4 C11 C9 124.6(2)
O7 C11 C9 110.36(18)
C3 C4 C5 121.9(2)
O2 C7 O3 124.2(2)
O2 C7 N1 127.2(2)
O3 C7 N1 108.6(2)
C2 C3 C4 119.6(2)
C2 C1 C6 120.7(2)
C1 C2 C3 120.2(2)

loop_
_geom_bond_atom_site_label_1
_geom_bond_atom_site_label_2
_geom_bond_distance
O1 C9 1.430(2)
O2 C7 1.212(3)
N1 C7 1.352(3)
N1 C6 1.409(3)
C5 C4 1.396(3)
C5 C6 1.407(3)
C5 C9 1.543(3)
O7 C11 1.329(3)
O7 C14 1.458(3)
O6 C12 1.319(3)
O6 C13 1.462(3)
O5 C12 1.203(2)
C10 C12 1.507(3)
C10 C9 1.529(3)
O4 C11 1.199(3)
C6 C1 1.397(3)
C9 C11 1.543(3)
O3 C7 1.351(3)
O3 C8 1.445(3)
C4 C3 1.381(3)
C3 C2 1.379(4)
C1 C2 1.375(3)
